data_7052604
loop_
_publ_author_name
'Li, Xian-Mei'
'Fan, Fan'
'Lu, Jing-Song'
'Xue, Sai-Feng'
'Zhang, Yun-Qian'
'Zhu, Qian-Jiang'
'Tao, Zhu'
'Lawrance, Geofferey A.'
'Wei, Gang'

_publ_section_title
;
 Host--guest complexes of cucurbit[8]uril with some pentaerythritol
 derivative guests
;
_journal_issue 5
_journal_name_full 'New Journal of Chemistry'
_journal_page_first 1088
_journal_paper_doi 10.1039/c0nj00752h
_journal_volume 35
_journal_year 2011
_chemical_formula_sum 'C15 H23 Br2 N2 O3.5'
_chemical_formula_weight 447.17
_chemical_name_systematic
;
?
;
_space_group_IT_number 60
_symmetry_cell_setting orthorhombic
_symmetry_space_group_name_Hall '-P 2n 2ab'
_symmetry_space_group_name_H-M 'P b c n'
_atom_sites_solution_hydrogens geom
_atom_sites_solution_primary direct
_atom_sites_solution_secondary difmap
_audit_creation_method SHELXL-97
_cell_angle_alpha 90.00
_cell_angle_beta 90.00
_cell_angle_gamma 90.00
_cell_formula_units_Z 4
_cell_length_a 9.339(8)
_cell_length_b 15.689(14)
_cell_length_c 12.461(11)
_cell_measurement_temperature 293(2)
_cell_volume 1826(3)
_computing_structure_refinement 'SHELXL-97 (Sheldrick, 1997)'
_diffrn_ambient_temperature 293(2)
_diffrn_measured_fraction_theta_full 0.994
_diffrn_measured_fraction_theta_max 0.994
_diffrn_measurement_device_type 'Bruker CCD Area Detector'
_diffrn_measurement_method '\f and \w scan'
_diffrn_radiation_monochromator graphite
_diffrn_radiation_source 'fine-focus sealed tube'
_diffrn_radiation_type MoK\a
_diffrn_radiation_wavelength 0.71073
_diffrn_reflns_av_R_equivalents 0.0557
_diffrn_reflns_av_sigmaI/netI 0.0359
_diffrn_reflns_limit_h_max 10
_diffrn_reflns_limit_h_min -10
_diffrn_reflns_limit_k_max 18
_diffrn_reflns_limit_k_min -17
_diffrn_reflns_limit_l_max 14
_diffrn_reflns_limit_l_min -14
_diffrn_reflns_number 10715
_diffrn_reflns_theta_full 25.08
_diffrn_reflns_theta_max 25.08
_diffrn_reflns_theta_min 2.54
_diffrn_standards_number 0
_exptl_absorpt_coefficient_mu 4.456
_exptl_absorpt_correction_T_max 0.4546
_exptl_absorpt_correction_T_min 0.3791
_exptl_absorpt_correction_type multi-scan
_exptl_absorpt_process_details 'SADABS (Bruker, 2005)'
_exptl_crystal_colour colorless
_exptl_crystal_density_diffrn 1.627
_exptl_crystal_density_method 'not measured'
_exptl_crystal_description prism
_exptl_crystal_F_000 900
_exptl_crystal_size_max 0.27
_exptl_crystal_size_mid 0.22
_exptl_crystal_size_min 0.21
_refine_diff_density_max 0.427
_refine_diff_density_min -0.362
_refine_diff_density_rms 0.060
_refine_ls_extinction_method none
_refine_ls_goodness_of_fit_ref 1.045
_refine_ls_hydrogen_treatment constr
_refine_ls_matrix_type full
_refine_ls_number_parameters 97
_refine_ls_number_reflns 1620
_refine_ls_number_restraints 0
_refine_ls_restrained_S_all 1.045
_refine_ls_R_factor_all 0.0550
_refine_ls_R_factor_gt 0.0327
_refine_ls_shift/su_max 0.001
_refine_ls_shift/su_mean 0.000
_refine_ls_structure_factor_coef Fsqd
_refine_ls_weighting_details 'calc w=1/[\s^2^(Fo^2^)+(0.0386P)^2^+0.1568P] where P=(Fo^2^+2Fc^2^)/3'
_refine_ls_weighting_scheme calc
_refine_ls_wR_factor_gt 0.0772
_refine_ls_wR_factor_ref 0.0820
_reflns_number_gt 1128
_reflns_number_total 1620
_reflns_threshold_expression >2sigma(I)
_cod_data_source_file c0nj00752h.txt
_cod_data_source_block t
_cod_original_formula_sum 'C15 H23 Br2 N2 O3.50'
_cod_database_code 7052604

loop_
_symmetry_equiv_pos_as_xyz
'x, y, z'
'-x+1/2, -y+1/2, z+1/2'
'x+1/2, -y+1/2, -z'
'-x, y, -z+1/2'
'-x, -y, -z'
'x-1/2, y-1/2, -z-1/2'
'-x-1/2, y-1/2, z'
'x, -y, z-1/2'

loop_
_atom_site_label
_atom_site_type_symbol
_atom_site_fract_x
_atom_site_fract_y
_atom_site_fract_z
_atom_site_U_iso_or_equiv
_atom_site_adp_type
_atom_site_occupancy
_atom_site_symmetry_multiplicity
_atom_site_calc_flag
_atom_site_refinement_flags
_atom_site_disorder_assembly
_atom_site_disorder_group
C1 C 0.6769(5) 0.3407(2) 0.1333(3) 0.0629(11) Uani 1 1 d . . .
H1 H 0.6497 0.3265 0.2028 0.075 Uiso 1 1 calc R . .
C2 C 0.5788(5) 0.3737(3) 0.0639(4) 0.0729(11) Uani 1 1 d . . .
H2 H 0.4845 0.3813 0.0858 0.087 Uiso 1 1 calc R . .
C3 C 0.6186(5) 0.3953(2) -0.0371(4) 0.0717(12) Uani 1 1 d . . .
H3 H 0.5521 0.4180 -0.0847 0.086 Uiso 1 1 calc R . .
C4 C 0.7571(5) 0.3835(3) -0.0680(3) 0.0708(12) Uani 1 1 d . . .
H4 H 0.7859 0.3989 -0.1368 0.085 Uiso 1 1 calc R . .
C5 C 0.8548(4) 0.3488(2) 0.0025(3) 0.0577(10) Uani 1 1 d . . .
H5 H 0.9489 0.3396 -0.0189 0.069 Uiso 1 1 calc R . .
C6 C 0.9159(4) 0.28738(19) 0.1770(3) 0.0564(9) Uani 1 1 d . . .
H6A H 0.9841 0.2542 0.1357 0.068 Uiso 1 1 calc R . .
H6B H 0.8632 0.2481 0.2223 0.068 Uiso 1 1 calc R . .
C7 C 1.0000 0.3501(2) 0.2500 0.0392(11) Uani 1 2 d S . .
C8 C 0.8999(4) 0.40599(18) 0.3153(3) 0.0509(9) Uani 1 1 d . . .
H8A H 0.9548 0.4392 0.3665 0.061 Uiso 1 1 calc R . .
H8B H 0.8498 0.4451 0.2682 0.061 Uiso 1 1 calc R . .
N6 N 0.8135(3) 0.32859(16) 0.1014(2) 0.0465(7) Uani 1 1 d . . .
O1 O 0.7992(3) 0.3540(2) 0.3707(2) 0.0849(10) Uani 1 1 d . . .
H1A H 0.7914 0.3707 0.4328 0.127 Uiso 1 1 calc R . .
Br1 Br 0.77440(4) 0.41267(2) 0.61588(3) 0.06039(19) Uani 1 1 d . . .

loop_
_atom_site_aniso_label
_atom_site_aniso_U_11
_atom_site_aniso_U_22
_atom_site_aniso_U_33
_atom_site_aniso_U_23
_atom_site_aniso_U_13
_atom_site_aniso_U_12
C1 0.053(3) 0.075(3) 0.060(2) -0.0058(19) 0.002(2) -0.019(2)
C2 0.045(3) 0.088(3) 0.086(3) -0.025(3) -0.011(2) -0.007(2)
C3 0.070(3) 0.064(3) 0.081(3) -0.014(2) -0.030(3) -0.001(2)
C4 0.095(4) 0.072(3) 0.045(2) 0.001(2) -0.012(2) -0.020(2)
C5 0.059(3) 0.065(2) 0.049(2) -0.0080(17) 0.0020(19) -0.0088(18)
C6 0.068(3) 0.046(2) 0.055(2) -0.0012(17) -0.0105(19) -0.0002(17)
C7 0.047(3) 0.030(2) 0.040(2) 0.000 -0.004(2) 0.000
C8 0.049(2) 0.057(2) 0.0465(19) -0.0046(17) -0.0004(16) -0.0001(18)
N6 0.050(2) 0.0438(16) 0.0454(16) -0.0071(12) -0.0049(14) -0.0048(13)
O1 0.071(2) 0.124(3) 0.0599(18) -0.0176(16) 0.0153(15) -0.0336(18)
Br1 0.0652(3) 0.0645(3) 0.0515(2) 0.00485(17) -0.00525(18) -0.00752(19)

loop_
_atom_type_symbol
_atom_type_description
_atom_type_scat_dispersion_real
_atom_type_scat_dispersion_imag
_atom_type_scat_source
C C 0.0033 0.0016 'International Tables Vol C Tables 4.2.6.8 and 6.1.1.4'
H H 0.0000 0.0000 'International Tables Vol C Tables 4.2.6.8 and 6.1.1.4'
N N 0.0061 0.0033 'International Tables Vol C Tables 4.2.6.8 and 6.1.1.4'
O O 0.0106 0.0060 'International Tables Vol C Tables 4.2.6.8 and 6.1.1.4'
Br Br -0.2901 2.4595 'International Tables Vol C Tables 4.2.6.8 and 6.1.1.4'

loop_
_geom_angle_atom_site_label_1
_geom_angle_atom_site_label_2
_geom_angle_atom_site_label_3
_geom_angle
_geom_angle_site_symmetry_1
_geom_angle_site_symmetry_3
_geom_angle_publ_flag
N6 C1 C2 120.2(4) . . ?
C3 C2 C1 120.0(4) . . ?
C2 C3 C4 119.3(4) . . ?
C3 C4 C5 120.1(4) . . ?
N6 C5 C4 119.6(4) . . ?
N6 C6 C7 114.8(2) . . ?
C8 C7 C8 109.4(3) . 4_755 ?
C8 C7 C6 111.6(2) . . ?
C8 C7 C6 111.29(19) 4_755 . ?
C8 C7 C6 111.29(19) . 4_755 ?
C8 C7 C6 111.6(2) 4_755 4_755 ?
C6 C7 C6 101.4(3) . 4_755 ?
O1 C8 C7 109.6(3) . . ?
C5 N6 C1 120.8(3) . . ?
C5 N6 C6 120.3(3) . . ?
C1 N6 C6 118.8(3) . . ?

loop_
_geom_bond_atom_site_label_1
_geom_bond_atom_site_label_2
_geom_bond_distance
_geom_bond_site_symmetry_2
_geom_bond_publ_flag
C1 N6 1.350(6) . ?
C1 C2 1.361(5) . ?
C2 C3 1.355(6) . ?
C3 C4 1.363(6) . ?
C4 C5 1.378(5) . ?
C5 N6 1.329(4) . ?
C6 N6 1.489(4) . ?
C6 C7 1.553(4) . ?
C7 C8 1.518(4) . ?
C7 C8 1.518(4) 4_755 ?
C7 C6 1.553(4) 4_755 ?
C8 O1 1.423(4) . ?
